data_7049352
loop_
_publ_author_name
'Tay, Wee Shan'
'Yang, Xiang-Yuan'
'Li, Yongxin'
'Pullarkat, Sumod A.'
'Leung, Pak-Hing'

_publ_section_title
;
 Investigating palladium pincer complexes in catalytic asymmetric
 hydrophosphination and hydroarsination.
;
_journal_issue 14
_journal_name_full 'Dalton transactions (Cambridge, England : 2003)'
_journal_page_first 4602
_journal_page_last 4610
_journal_paper_doi 10.1039/c9dt00221a
_journal_volume 48
_journal_year 2019
_chemical_absolute_configuration ad
_chemical_formula_sum 'C27 H22 Cl O P S'
_chemical_formula_weight 460.92
_space_group_crystal_system orthorhombic
_space_group_IT_number 19
_space_group_name_Hall 'P 2ac 2ab'
_space_group_name_H-M_alt 'P 21 21 21'
_symmetry_space_group_name_Hall 'P 2ac 2ab'
_symmetry_space_group_name_H-M 'P 21 21 21'
_atom_sites_solution_hydrogens geom
_atom_sites_solution_primary dual
_audit_update_record
;
2018-06-18 deposited with the CCDC.    2019-03-05 downloaded from the CCDC.
;
_cell_angle_alpha 90
_cell_angle_beta 90
_cell_angle_gamma 90
_cell_formula_units_Z 4
_cell_length_a 6.4374(2)
_cell_length_b 17.2220(7)
_cell_length_c 21.0699(9)
_cell_measurement_reflns_used 5182
_cell_measurement_temperature 100.(2)
_cell_measurement_theta_max 28.3904
_cell_measurement_theta_min 2.3652
_cell_volume 2335.91(16)
_computing_cell_refinement 'SAINT V8.38A (Bruker AXS Inc., 2017)'
_computing_data_collection 'APEX3 (Bruker AXS Inc., 2017)'
_computing_data_reduction 'SAINT V8.38A (Bruker AXS Inc., 2017)'
_computing_molecular_graphics 'XP (Bruker AXS Inc., 2017)'
_computing_publication_material 'APEX3 (Bruker AXS Inc., 2017)'
_computing_structure_refinement 'SHELXL-2016/6 (Sheldrick, 2016)'
_computing_structure_solution 'XT, VERSION 2014/5'
_diffrn_ambient_temperature 100.(2)
_diffrn_detector_area_resol_mean 7.4074
_diffrn_measured_fraction_theta_full 0.996
_diffrn_measured_fraction_theta_max 0.996
_diffrn_measurement_device_type 'Photon II CPADs detector'
_diffrn_measurement_method 'phi and omega scans'
_diffrn_radiation_monochromator 'Multilayer Mirror'
_diffrn_radiation_type MoK\a
_diffrn_radiation_wavelength 0.71073
_diffrn_reflns_av_R_equivalents 0.0623
_diffrn_reflns_av_unetI/netI 0.0812
_diffrn_reflns_limit_h_max 9
_diffrn_reflns_limit_h_min -8
_diffrn_reflns_limit_k_max 24
_diffrn_reflns_limit_k_min -23
_diffrn_reflns_limit_l_max 15
_diffrn_reflns_limit_l_min -29
_diffrn_reflns_number 18546
_diffrn_reflns_theta_full 30.02
_diffrn_reflns_theta_max 30.02
_diffrn_reflns_theta_min 2.27
_diffrn_source 'Incoatec microfocus source'
_diffrn_source_type 'Bruker D8 Quest'
_exptl_absorpt_coefficient_mu 0.338
_exptl_absorpt_correction_T_max 0.94
_exptl_absorpt_correction_T_min 0.67
_exptl_absorpt_correction_type multi-scan
_exptl_absorpt_process_details
;
SADABS-2016/2 - Bruker AXS area detector scaling and absorption correction
;
_exptl_crystal_colour colourless
_exptl_crystal_density_diffrn 1.311
_exptl_crystal_density_method 'not measured'
_exptl_crystal_description block
_exptl_crystal_F_000 960
_exptl_crystal_size_max 0.240
_exptl_crystal_size_mid 0.220
_exptl_crystal_size_min 0.200
_refine_diff_density_max 0.333
_refine_diff_density_min -0.569
_refine_ls_abs_structure_details
;

Flack x determined using 1566 quotients [(I+)-(I-)]/[(I+)+(I-)]
(Parsons, Flack and Wagner, Acta Cryst. B69 (2013) 249-259).
;
_refine_ls_abs_structure_Flack 0.03(5)
_refine_ls_extinction_method none
_refine_ls_goodness_of_fit_ref 1.018
_refine_ls_hydrogen_treatment constr
_refine_ls_matrix_type full
_refine_ls_number_parameters 280
_refine_ls_number_reflns 6539
_refine_ls_number_restraints 0
_refine_ls_restrained_S_all 1.018
_refine_ls_R_factor_all 0.0864
_refine_ls_R_factor_gt 0.0537
_refine_ls_shift/su_max 0.000
_refine_ls_shift/su_mean 0.000
_refine_ls_structure_factor_coef Fsqd
_refine_ls_weighting_details 'w=1/[\s^2^(Fo^2^)+(0.0458P)^2^+0.8281P] where P=(Fo^2^+2Fc^2^)/3'
_refine_ls_weighting_scheme calc
_refine_ls_wR_factor_gt 0.1042
_refine_ls_wR_factor_ref 0.1224
_reflns_number_gt 4855
_reflns_number_total 6539
_reflns_threshold_expression 'I > 2\s(I)'
_cod_data_source_file c9dt00221a2.cif
_cod_data_source_block leung1078m
_cod_depositor_comments
;
The following automatic conversions were performed:

'_exptl_absorpt_correction_type' value 'Multi-Scan' changed to
'multi-scan' according to
/home/data/users/saulius/crontab/automatic-downloads/rss-feeds/RSC/lib/dictionaries/cif_core.dic
dictionary named 'cif_core.dic' version 2.4.2 from 2011-04-26.

Automatic conversion script
Id: cif_fix_values 4973 2017-02-22 13:04:09Z antanas 

 Adding full bibliography for 7049352--7049353.cif.
;
_cod_database_code 7049352

loop_
_space_group_symop_operation_xyz
'x, y, z'
'-x+1/2, -y, z+1/2'
'-x, y+1/2, -z+1/2'
'x+1/2, -y+1/2, -z'

loop_
_atom_site_type_symbol
_atom_site_label
_atom_site_fract_x
_atom_site_fract_y
_atom_site_fract_z
_atom_site_U_iso_or_equiv
_atom_site_adp_type
_atom_site_calc_flag
_atom_site_refinement_flags_adp
_atom_site_refinement_flags_posn
_atom_site_occupancy
C C1 0.0365(6) 0.7187(2) 0.6728(2) 0.0258(9) Uani d . . 1
H H1 -0.078369 0.68774 0.65998 0.031 Uiso calc U R 1
C C2 0.0237(7) 0.7987(2) 0.6675(2) 0.0285(9) Uani d . . 1
H H2 -0.098495 0.822592 0.651422 0.034 Uiso calc U R 1
C C3 0.1906(6) 0.8430(2) 0.6860(2) 0.0267(9) Uani d . . 1
C C4 0.3716(7) 0.8094(2) 0.70852(19) 0.0269(9) Uani d . . 1
H H4 0.487142 0.840609 0.720194 0.032 Uiso calc U R 1
C C5 0.3806(6) 0.7286(2) 0.71367(19) 0.0242(8) Uani d . . 1
H H5 0.503377 0.704808 0.729376 0.029 Uiso calc U R 1
C C6 0.2134(6) 0.6826(2) 0.69625(17) 0.0212(8) Uani d . . 1
C C7 0.2168(6) 0.5948(2) 0.70368(18) 0.0198(8) Uani d . . 1
H H7 0.069992 0.575873 0.70256 0.024 Uiso calc U R 1
C C8 0.3138(6) 0.5684(2) 0.76640(18) 0.0227(8) Uani d . . 1
H H8A 0.307122 0.511094 0.769046 0.027 Uiso calc U R 1
H H8B 0.46201 0.58373 0.767108 0.027 Uiso calc U R 1
C C9 0.2053(6) 0.6030(2) 0.8238(2) 0.0219(8) Uani d . . 1
C C10 0.3258(6) 0.6186(2) 0.88262(18) 0.0229(8) Uani d . . 1
C C11 0.5319(6) 0.5961(2) 0.88931(19) 0.0255(9) Uani d . . 1
H H11 0.600506 0.570522 0.855329 0.031 Uiso calc U R 1
C C12 0.6385(7) 0.6110(2) 0.9455(2) 0.0302(9) Uani d . . 1
H H12 0.778695 0.594641 0.949958 0.036 Uiso calc U R 1
C C13 0.5411(7) 0.6493(3) 0.9947(2) 0.0319(10) Uani d . . 1
H H13 0.614225 0.659226 1.032992 0.038 Uiso calc U R 1
C C14 0.3372(7) 0.6732(3) 0.9883(2) 0.0358(10) Uani d . . 1
H H14 0.270946 0.700271 1.021937 0.043 Uiso calc U R 1
C C15 0.2294(7) 0.6576(2) 0.9327(2) 0.0292(9) Uani d . . 1
H H15 0.088783 0.673526 0.928681 0.035 Uiso calc U R 1
C C16 0.2968(5) 0.4453(2) 0.64399(17) 0.0205(7) Uani d . . 1
C C17 0.4554(6) 0.3917(2) 0.63309(19) 0.0231(8) Uani d . . 1
H H17 0.589566 0.40931 0.621047 0.028 Uiso calc U R 1
C C18 0.4176(6) 0.3127(2) 0.6398(2) 0.0259(8) Uani d . . 1
H H18 0.525427 0.276308 0.632058 0.031 Uiso calc U R 1
C C19 0.2225(6) 0.2872(2) 0.65780(19) 0.0258(9) Uani d . . 1
H H19 0.197225 0.233248 0.662857 0.031 Uiso calc U R 1
C C20 0.0646(6) 0.3396(2) 0.66845(19) 0.0250(9) Uani d . . 1
H H20 -0.069227 0.321482 0.680351 0.03 Uiso calc U R 1
C C21 0.0998(6) 0.4190(2) 0.66187(18) 0.0230(8) Uani d . . 1
H H21 -0.009228 0.455005 0.669482 0.028 Uiso calc U R 1
C C22 0.2450(6) 0.5860(2) 0.56509(19) 0.0211(8) Uani d . . 1
C C23 0.0692(6) 0.5538(2) 0.53765(19) 0.0258(8) Uani d . . 1
H H23 0.008145 0.508523 0.555477 0.031 Uiso calc U R 1
C C24 -0.0171(7) 0.5876(3) 0.4843(2) 0.0333(10) Uani d . . 1
H H24 -0.137115 0.565416 0.465313 0.04 Uiso calc U R 1
C C25 0.0702(7) 0.6532(3) 0.4586(2) 0.0353(11) Uani d . . 1
H H25 0.009194 0.676522 0.422202 0.042 Uiso calc U R 1
C C26 0.2443(7) 0.6853(3) 0.4850(2) 0.0368(10) Uani d . . 1
H H26 0.30389 0.730592 0.466706 0.044 Uiso calc U R 1
C C27 0.3336(7) 0.6523(2) 0.5380(2) 0.0305(9) Uani d . . 1
H H27 0.455047 0.674516 0.556073 0.037 Uiso calc U R 1
Cl Cl1 0.16931(19) 0.94383(5) 0.68317(6) 0.0393(3) Uani d . . 1
O O1 0.0190(4) 0.61685(16) 0.82121(14) 0.0278(6) Uani d . . 1
P P1 0.35926(14) 0.54823(5) 0.63752(5) 0.0191(2) Uani d . . 1
S S1 0.65790(14) 0.56767(6) 0.64178(5) 0.0275(2) Uani d . . 1

loop_
_atom_site_aniso_label
_atom_site_aniso_U_11
_atom_site_aniso_U_22
_atom_site_aniso_U_33
_atom_site_aniso_U_12
_atom_site_aniso_U_13
_atom_site_aniso_U_23
C1 0.022(2) 0.0176(19) 0.038(2) -0.0006(15) -0.0066(17) -0.0047(17)
C2 0.026(2) 0.021(2) 0.038(2) 0.0056(17) -0.0016(19) 0.0004(17)
C3 0.035(2) 0.0163(17) 0.029(2) -0.0015(17) 0.0113(18) 0.0009(15)
C4 0.029(2) 0.0222(19) 0.029(2) -0.0087(18) 0.0033(18) -0.0042(16)
C5 0.021(2) 0.0221(19) 0.029(2) -0.0041(16) -0.0008(16) -0.0033(16)
C6 0.024(2) 0.0171(17) 0.0226(19) -0.0007(15) 0.0018(15) -0.0004(14)
C7 0.0174(18) 0.0168(18) 0.0253(19) -0.0004(14) -0.0005(14) -0.0027(14)
C8 0.024(2) 0.0170(17) 0.0268(19) 0.0055(15) -0.0008(15) -0.0007(15)
C9 0.0203(19) 0.0125(16) 0.033(2) 0.0008(14) 0.0029(16) 0.0025(15)
C10 0.026(2) 0.0148(17) 0.0275(19) -0.0018(16) 0.0045(16) 0.0011(14)
C11 0.025(2) 0.024(2) 0.028(2) 0.0018(17) 0.0020(16) -0.0022(16)
C12 0.031(2) 0.028(2) 0.032(2) -0.0023(19) -0.0049(19) -0.0017(17)
C13 0.040(3) 0.029(2) 0.027(2) -0.0098(19) -0.0019(18) -0.0012(18)
C14 0.045(3) 0.037(2) 0.026(2) -0.004(2) 0.007(2) -0.0050(18)
C15 0.030(2) 0.029(2) 0.028(2) -0.0006(18) 0.0063(17) -0.0012(17)
C16 0.0220(18) 0.0177(17) 0.0217(17) 0.0009(14) -0.0010(14) -0.0032(15)
C17 0.022(2) 0.0218(19) 0.0256(19) 0.0030(15) 0.0003(16) -0.0015(17)
C18 0.030(2) 0.0192(18) 0.029(2) 0.0081(16) -0.0051(17) -0.0015(17)
C19 0.037(2) 0.0158(18) 0.024(2) -0.0013(16) 0.0007(16) 0.0020(15)
C20 0.026(2) 0.024(2) 0.024(2) -0.0040(17) 0.0023(16) 0.0004(17)
C21 0.023(2) 0.0202(19) 0.0261(19) -0.0009(15) 0.0014(15) -0.0023(15)
C22 0.0218(19) 0.0154(17) 0.0261(19) 0.0010(15) 0.0041(15) 0.0001(14)
C23 0.0247(19) 0.022(2) 0.031(2) -0.0012(16) -0.0008(15) 0.0017(17)
C24 0.033(2) 0.029(2) 0.037(2) -0.0021(18) -0.010(2) 0.0020(19)
C25 0.047(3) 0.029(2) 0.030(2) 0.005(2) -0.006(2) 0.0031(19)
C26 0.048(3) 0.027(2) 0.035(2) -0.007(2) -0.004(2) 0.008(2)
C27 0.033(2) 0.026(2) 0.032(2) -0.0040(19) -0.0016(19) 0.0043(16)
Cl1 0.0546(7) 0.0144(4) 0.0488(6) -0.0025(5) 0.0126(6) 0.0021(4)
O1 0.0231(14) 0.0247(15) 0.0357(16) 0.0009(12) 0.0040(13) -0.0018(13)
P1 0.0161(4) 0.0157(4) 0.0257(5) -0.0004(4) 0.0004(4) -0.0015(4)
S1 0.0160(4) 0.0245(5) 0.0419(6) -0.0016(4) 0.0003(5) -0.0026(4)

loop_
_atom_type_symbol
_atom_type_description
_atom_type_scat_dispersion_real
_atom_type_scat_dispersion_imag
_atom_type_scat_source
C C 0.0033 0.0016 'International Tables Vol C Tables 4.2.6.8 and 6.1.1.4'
H H 0.0000 0.0000 'International Tables Vol C Tables 4.2.6.8 and 6.1.1.4'
Cl Cl 0.1484 0.1585 'International Tables Vol C Tables 4.2.6.8 and 6.1.1.4'
O O 0.0106 0.0060 'International Tables Vol C Tables 4.2.6.8 and 6.1.1.4'
P P 0.1023 0.0942 'International Tables Vol C Tables 4.2.6.8 and 6.1.1.4'
S S 0.1246 0.1234 'International Tables Vol C Tables 4.2.6.8 and 6.1.1.4'

loop_
_geom_angle_atom_site_label_1
_geom_angle_atom_site_label_2
_geom_angle_atom_site_label_3
_geom_angle
C6 C1 C2 121.5(4)
C6 C1 H1 119.3
C2 C1 H1 119.3
C3 C2 C1 118.9(4)
C3 C2 H2 120.5
C1 C2 H2 120.5
C2 C3 C4 121.5(4)
C2 C3 Cl1 118.8(3)
C4 C3 Cl1 119.7(3)
C3 C4 C5 118.6(4)
C3 C4 H4 120.7
C5 C4 H4 120.7
C6 C5 C4 121.1(4)
C6 C5 H5 119.4
C4 C5 H5 119.4
C1 C6 C5 118.4(4)
C1 C6 C7 119.5(3)
C5 C6 C7 122.0(3)
C6 C7 C8 113.0(3)
C6 C7 P1 111.1(3)
C8 C7 P1 108.6(2)
C6 C7 H7 108.0
C8 C7 H7 108.0
P1 C7 H7 108.0
C9 C8 C7 112.5(3)
C9 C8 H8A 109.1
C7 C8 H8A 109.1
C9 C8 H8B 109.1
C7 C8 H8B 109.1
H8A C8 H8B 107.8
O1 C9 C10 120.8(4)
O1 C9 C8 119.5(4)
C10 C9 C8 119.6(3)
C11 C10 C15 118.8(4)
C11 C10 C9 122.2(3)
C15 C10 C9 119.0(4)
C10 C11 C12 120.4(4)
C10 C11 H11 119.8
C12 C11 H11 119.8
C13 C12 C11 120.2(4)
C13 C12 H12 119.9
C11 C12 H12 119.9
C12 C13 C14 120.1(4)
C12 C13 H13 120.0
C14 C13 H13 120.0
C13 C14 C15 120.0(4)
C13 C14 H14 120.0
C15 C14 H14 120.0
C14 C15 C10 120.6(4)
C14 C15 H15 119.7
C10 C15 H15 119.7
C17 C16 C21 119.5(3)
C17 C16 P1 118.0(3)
C21 C16 P1 122.4(3)
C18 C17 C16 120.2(3)
C18 C17 H17 119.9
C16 C17 H17 119.9
C19 C18 C17 119.8(3)
C19 C18 H18 120.1
C17 C18 H18 120.1
C20 C19 C18 120.4(4)
C20 C19 H19 119.8
C18 C19 H19 119.8
C19 C20 C21 120.4(4)
C19 C20 H20 119.8
C21 C20 H20 119.8
C20 C21 C16 119.5(3)
C20 C21 H21 120.2
C16 C21 H21 120.2
C23 C22 C27 119.3(4)
C23 C22 P1 122.6(3)
C27 C22 P1 118.1(3)
C24 C23 C22 119.9(4)
C24 C23 H23 120.1
C22 C23 H23 120.1
C25 C24 C23 120.2(4)
C25 C24 H24 119.9
C23 C24 H24 119.9
C26 C25 C24 120.5(4)
C26 C25 H25 119.7
C24 C25 H25 119.7
C25 C26 C27 120.3(4)
C25 C26 H26 119.9
C27 C26 H26 119.9
C26 C27 C22 119.8(4)
C26 C27 H27 120.1
C22 C27 H27 120.1
C22 P1 C16 108.76(17)
C22 P1 C7 106.08(17)
C16 P1 C7 104.83(17)
C22 P1 S1 112.10(13)
C16 P1 S1 112.36(12)
C7 P1 S1 112.25(13)

loop_
_geom_bond_atom_site_label_1
_geom_bond_atom_site_label_2
_geom_bond_distance
C1 C6 1.388(5)
C1 C2 1.386(5)
C1 H1 0.95
C2 C3 1.375(6)
C2 H2 0.95
C3 C4 1.385(6)
C3 Cl1 1.742(4)
C4 C5 1.397(5)
C4 H4 0.95
C5 C6 1.386(5)
C5 H5 0.95
C6 C7 1.520(5)
C7 C8 1.531(5)
C7 P1 1.852(4)
C7 H7 1.0
C8 C9 1.518(5)
C8 H8A 0.99
C8 H8B 0.99
C9 O1 1.224(4)
C9 C10 1.487(5)
C10 C11 1.389(6)
C10 C15 1.396(5)
C11 C12 1.392(5)
C11 H11 0.95
C12 C13 1.380(6)
C12 H12 0.95
C13 C14 1.382(6)
C13 H13 0.95
C14 C15 1.388(6)
C14 H14 0.95
C15 H15 0.95
C16 C17 1.395(5)
C16 C21 1.399(5)
C16 P1 1.822(4)
C17 C18 1.389(5)
C17 H17 0.95
C18 C19 1.383(6)
C18 H18 0.95
C19 C20 1.377(5)
C19 H19 0.95
C20 C21 1.393(5)
C20 H20 0.95
C21 H21 0.95
C22 C23 1.386(5)
C22 C27 1.399(5)
C22 P1 1.815(4)
C23 C24 1.384(6)
C23 H23 0.95
C24 C25 1.373(6)
C24 H24 0.95
C25 C26 1.368(6)
C25 H25 0.95
C26 C27 1.380(6)
C26 H26 0.95
C27 H27 0.95
P1 S1 1.9535(13)
